data_4349308
loop_
_publ_author_name
'Weekes, David M.'
'Ramogida, Caterina F.'
'Jaraquemada-Pel\'aez, Maria de Guadalupe'
'Patrick, Brian O.'
'Apte, Chirag'
'Kostelnik, Thomas I.'
'Cawthray, Jacqueline F.'
'Murphy, Lisa'
'Orvig, Chris'

_publ_section_title
;
 Dipicolinate Complexes of Gallium(III) and Lanthanum(III).
;
_journal_issue 24
_journal_name_full 'Inorganic chemistry'
_journal_page_first 12544
_journal_page_last 12558
_journal_paper_doi 10.1021/acs.inorgchem.6b02357
_journal_volume 55
_journal_year 2016
_chemical_formula_moiety 'C16 H14 Ga N3 O7, 2(H2 O)'
_chemical_formula_sum 'C16 H18 Ga N3 O9'
_chemical_formula_weight 466.05
_space_group_crystal_system orthorhombic
_space_group_IT_number 56
_space_group_name_Hall '-P 2ab 2ac'
_space_group_name_H-M_alt 'P c c n'
_atom_sites_solution_hydrogens mixed
_audit_creation_date 2013-09-18
_audit_creation_method
;
Olex2 1.2
(compiled 2013.09.17 svn.r2790 for OlexSys, GUI svn.r4601)
;
_cell_angle_alpha 90
_cell_angle_beta 90
_cell_angle_gamma 90
_cell_formula_units_Z 16
_cell_length_a 30.9305(18)
_cell_length_b 35.941(2)
_cell_length_c 7.0749(4)
_cell_measurement_reflns_used 9913
_cell_measurement_temperature 90(2)
_cell_measurement_theta_max 30.03
_cell_measurement_theta_min 2.61
_cell_volume 7865.0(8)
_computing_molecular_graphics
;
O. V. Dolomanov, L. J. Bourhis, R. J. Gildea, J. A. K. Howard and H. Puschmann,
OLEX2: a complete structure solution, refinement and analysis program.
J. Appl. Cryst. (2009). 42, 339-341.
;
_computing_publication_material
;
O. V. Dolomanov, L. J. Bourhis, R. J. Gildea, J. A. K. Howard and H. Puschmann,
OLEX2: a complete structure solution, refinement and analysis program.
J. Appl. Cryst. (2009). 42, 339-341.
;
_computing_structure_refinement
;
SHELX, G.M. Sheldrick, Acta Cryst.
(2008). A64, 112-122
;
_diffrn_ambient_temperature 90.15
_diffrn_measured_fraction_theta_full 0.983
_diffrn_measured_fraction_theta_max 0.982
_diffrn_measurement_device_type 'Bruker APEX-II DUO CCD'
_diffrn_radiation_type 'Mo K\a'
_diffrn_radiation_wavelength 0.71073
_diffrn_reflns_av_R_equivalents 0.0000
_diffrn_reflns_av_unetI/netI 0.0598
_diffrn_reflns_Laue_measured_fraction_full 0.983
_diffrn_reflns_Laue_measured_fraction_max 0.982
_diffrn_reflns_limit_h_max 43
_diffrn_reflns_limit_h_min 0
_diffrn_reflns_limit_k_max 50
_diffrn_reflns_limit_k_min 0
_diffrn_reflns_limit_l_max 9
_diffrn_reflns_limit_l_min 0
_diffrn_reflns_number 12536
_diffrn_reflns_point_group_measured_fraction_full 0.983
_diffrn_reflns_point_group_measured_fraction_max 0.982
_diffrn_reflns_theta_full 26.000
_diffrn_reflns_theta_max 30.11
_diffrn_reflns_theta_min 1.13
_diffrn_standards_number 0
_exptl_absorpt_coefficient_mu 1.454
_exptl_absorpt_correction_T_max 0.890
_exptl_absorpt_correction_T_min 0.762
_exptl_absorpt_correction_type multi-scan
_exptl_absorpt_process_details
;
 TWINABS-2012/1 (Bruker,2012) was used for absorption correction.
 
For component 1:
 wR2(int) was 0.0617 before and 0.0504 after correction.
 The Ratio of minimum to maximum transmission is 0.86.
 The \l/2 correction factor is Not present
 
For component 2:
 wR2(int) was 0.0663 before and 0.0553 after correction.
 The Ratio of minimum to maximum transmission not present.
 The \l/2 correction factor is Not present

Final HKLF 4 output contains 108254 reflections, Rint = 0.0824
 (38300 with I > 3sig(I), Rint = 0.0518)
;
_exptl_crystal_colour colourless
_exptl_crystal_colour_primary colourless
_exptl_crystal_density_diffrn 1.574
_exptl_crystal_description prism
_exptl_crystal_F_000 3808
_exptl_crystal_size_max 0.21
_exptl_crystal_size_mid 0.12
_exptl_crystal_size_min 0.08
_refine_diff_density_max 1.577
_refine_diff_density_min -1.711
_refine_diff_density_rms 0.151
_refine_ls_extinction_method none
_refine_ls_goodness_of_fit_ref 1.147
_refine_ls_hydrogen_treatment constr
_refine_ls_matrix_type full
_refine_ls_number_parameters 525
_refine_ls_number_reflns 11334
_refine_ls_number_restraints 684
_refine_ls_restrained_S_all 1.112
_refine_ls_R_factor_all 0.1200
_refine_ls_R_factor_gt 0.0882
_refine_ls_shift/su_max 0.001
_refine_ls_shift/su_mean 0.000
_refine_ls_structure_factor_coef Fsqd
_refine_ls_weighting_details 'w=1/[\s^2^(Fo^2^)+(0.0232P)^2^+80.0424P] where P=(Fo^2^+2Fc^2^)/3'
_refine_ls_weighting_scheme calc
_refine_ls_wR_factor_gt 0.1657
_refine_ls_wR_factor_ref 0.1751
_reflns_Friedel_coverage 0.000
_reflns_number_gt 8137
_reflns_number_total 11334
_reflns_threshold_expression 'I > 2\s(I)'
_cod_data_source_file ic6b02357_si_004.cif
_cod_data_source_block co453
_cod_original_cell_volume 7865.1(8)
_cod_database_code 4349308
_shelxl_version_number 2013-3
_shelx_space_group_comment
;
The symmetry employed for this shelxl refinement is uniquely defined
by the following loop, which should always be used as a source of
symmetry information in preference to the above space-group names.
They are only intended as comments.
;
_olex2_refinement_description
;
1. Fixed Uiso
 At 1.2 times of:
  All C(H) groups, All C(H,H) groups
 At 1.5 times of:
  All O(H,H) groups
2. Uiso/Uaniso restraints and constraints
All non-hydrogen atoms have similar U: within 1.7A with sigma of 0.04 and sigma
for terminal atoms of 0.08
All non-hydrogen atoms restrained to be isotropic: with sigma of 0.1 and sigma
for terminal atoms of 0.2
3.a Free rotating group:
 O15(H15A,H15B,O18,H18A,H18B), O16(H16C,H16D,O17,H17A,H17B)
3.b Rotating group:
 O7(H7C,H7D), O14(H14A,H14B)
3.c Secondary CH2 refined with riding coordinates:
 C7(H7A,H7B), C8(H8A,H8B), C16(H16A,H16B), C23(H23A,H23B), C24(H24A,H24B),
 C32(H32A,H32B)
3.d Aromatic/amide H refined with riding coordinates:
 C3(H3), C4(H4), C5(H5), C10(H10), C11(H11), C12(H12), C19(H19), C20(H20),
 C21(H21), C26(H26), C27(H27), C28(H28)
;

loop_
_space_group_symop_operation_xyz
'x, y, z'
'-x+1/2, -y+1/2, z'
'x+1/2, -y, -z+1/2'
'-x, y+1/2, -z+1/2'
'-x, -y, -z'
'x-1/2, y-1/2, -z'
'-x-1/2, y, z-1/2'
'x, -y-1/2, z-1/2'

loop_
_atom_site_label
_atom_site_type_symbol
_atom_site_fract_x
_atom_site_fract_y
_atom_site_fract_z
_atom_site_U_iso_or_equiv
_atom_site_adp_type
_atom_site_occupancy
_atom_site_site_symmetry_order
_atom_site_calc_flag
_atom_site_refinement_flags_posn
_atom_site_refinement_flags_adp
Ga1 Ga 0.11492(2) -0.14564(2) 0.27899(9) 0.01144(12) Uani 1 1 d . U
Ga2 Ga 0.11576(2) 0.08555(2) 0.28893(9) 0.01121(12) Uani 1 1 d . U
O1 O 0.13030(11) -0.19962(10) 0.3227(6) 0.0197(9) Uani 1 1 d . U
O2 O 0.18005(13) -0.24418(10) 0.3565(7) 0.0280(10) Uani 1 1 d . U
O3 O 0.05683(11) -0.17230(10) 0.3140(6) 0.0187(8) Uani 1 1 d . U
O4 O -0.01562(13) -0.16877(13) 0.3125(7) 0.0299(10) Uani 1 1 d . U
O5 O 0.11834(11) -0.13540(9) 0.5466(5) 0.0118(7) Uani 1 1 d . U
O6 O 0.13823(12) -0.09933(10) 0.7834(6) 0.0176(8) Uani 1 1 d . U
O7 O 0.11709(12) -0.15190(10) 0.0112(6) 0.0174(8) Uani 1 1 d . U
H7C H 0.1069 -0.1743 -0.0278 0.026 Uiso 1 1 d R U
H7D H 0.1013 -0.1346 -0.0506 0.026 Uiso 1 1 d R U
O8 O 0.06921(11) 0.04698(9) 0.3144(6) 0.0147(8) Uani 1 1 d . U
O9 O -0.00096(11) 0.03315(11) 0.3177(6) 0.0233(9) Uani 1 1 d . U
O10 O 0.14769(11) 0.03698(9) 0.3449(6) 0.0144(7) Uani 1 1 d . U
O11 O 0.20918(11) 0.00697(10) 0.4096(6) 0.0173(8) Uani 1 1 d . U
O12 O 0.11366(11) 0.09674(9) 0.5520(5) 0.0136(7) Uani 1 1 d . U
O13 O 0.12172(12) 0.13626(10) 0.7927(6) 0.0173(8) Uani 1 1 d . U
O14 O 0.12134(12) 0.07882(11) 0.0214(6) 0.0196(8) Uani 1 1 d . U
H14A H 0.1401 0.0608 -0.0081 0.029 Uiso 1 1 d R U
H14B H 0.1307 0.0994 -0.0369 0.029 Uiso 1 1 d R U
O15 O 0.21080(9) -0.01982(10) 0.7859(6) 0.0236(9) Uani 1 1 d G U
H15A H 0.2348 -0.0137 0.8420 0.035 Uiso 1 1 d G U
H15B H 0.2108 -0.0112 0.6710 0.035 Uiso 1 1 d G U
O18 O 0.08187(9) -0.00779(10) 0.5923(6) 0.0160(8) Uani 1 1 d G U
H18A H 0.0808 0.0118 0.5199 0.024 Uiso 1 1 d G U
H18B H 0.0567 -0.0187 0.5930 0.024 Uiso 1 1 d G U
O16 O 0.13198(14) 0.01498(8) -0.1206(6) 0.0231(9) Uani 1 1 d G U
H16C H 0.1181 0.0157 -0.2275 0.035 Uiso 1 1 d G U
H16D H 0.1559 0.0025 -0.1350 0.035 Uiso 1 1 d G U
O17 O 0.10727(17) -0.21555(8) -0.1400(9) 0.0438(14) Uani 1 1 d G U
H17A H 0.1063 -0.2098 -0.2595 0.066 Uiso 1 1 d G U
H17B H 0.1282 -0.2312 -0.1204 0.066 Uiso 1 1 d G U
N1 N 0.18662(12) -0.14803(11) 0.2748(7) 0.0121(8) Uani 1 1 d . U
N2 N 0.06621(13) -0.10265(12) 0.2365(6) 0.0129(9) Uani 1 1 d . U
N3 N 0.14746(12) -0.08242(11) 0.2770(6) 0.0101(8) Uani 1 1 d . U
N4 N 0.05553(13) 0.11602(11) 0.2451(6) 0.0113(8) Uani 1 1 d . U
N5 N 0.18563(13) 0.10026(11) 0.2958(7) 0.0146(9) Uani 1 1 d . U
N6 N 0.12766(13) 0.15459(11) 0.2867(7) 0.0140(8) Uani 1 1 d . U
C1 C 0.16888(17) -0.21167(14) 0.3309(8) 0.0179(11) Uani 1 1 d . U
C2 C 0.20335(15) -0.18233(14) 0.3058(9) 0.0169(11) Uani 1 1 d . U
C3 C 0.24756(16) -0.18919(14) 0.3101(8) 0.0165(11) Uani 1 1 d . U
H3 H 0.2586 -0.2136 0.3288 0.020 Uiso 1 1 calc R U
C4 C 0.27508(15) -0.15894(15) 0.2859(9) 0.0183(11) Uani 1 1 d . U
H4 H 0.3055 -0.1624 0.2903 0.022 Uiso 1 1 calc R U
C5 C 0.25823(14) -0.12388(14) 0.2557(7) 0.0128(10) Uani 1 1 d . U
H5 H 0.2767 -0.1030 0.2401 0.015 Uiso 1 1 calc R U
C6 C 0.21329(15) -0.11984(14) 0.2485(7) 0.0104(9) Uani 1 1 d . U
C7 C 0.19175(14) -0.08328(13) 0.1975(8) 0.0132(9) Uani 1 1 d . U
H7A H 0.2088 -0.0623 0.2489 0.016 Uiso 1 1 calc R U
H7B H 0.1905 -0.0806 0.0583 0.016 Uiso 1 1 calc R U
C8 C 0.12057(15) -0.05595(13) 0.1727(7) 0.0123(9) Uani 1 1 d . U
H8A H 0.1288 -0.0560 0.0374 0.015 Uiso 1 1 calc R U
H8B H 0.1250 -0.0305 0.2230 0.015 Uiso 1 1 calc R U
C9 C 0.07376(16) -0.06706(14) 0.1938(8) 0.0141(10) Uani 1 1 d . U
C10 C 0.04002(17) -0.04206(15) 0.1650(8) 0.0194(11) Uani 1 1 d . U
H10 H 0.0461 -0.0169 0.1345 0.023 Uiso 1 1 calc R U
C11 C -0.00263(18) -0.05392(17) 0.1807(8) 0.0221(12) Uani 1 1 d . U
H11 H -0.0259 -0.0371 0.1621 0.026 Uiso 1 1 calc R U
C12 C -0.01013(16) -0.09087(18) 0.2241(9) 0.0224(12) Uani 1 1 d . U
H12 H -0.0388 -0.0999 0.2362 0.027 Uiso 1 1 calc R U
C13 C 0.02486(16) -0.11459(15) 0.2499(7) 0.0150(10) Uani 1 1 d . U
C14 C 0.02053(17) -0.15500(16) 0.2934(9) 0.0197(11) Uani 1 1 d . U
C15 C 0.13434(14) -0.10490(14) 0.6106(8) 0.0112(9) Uani 1 1 d . U
C16 C 0.14834(16) -0.07396(13) 0.4816(8) 0.0129(10) Uani 1 1 d . U
H16A H 0.1295 -0.0522 0.5048 0.015 Uiso 1 1 calc R U
H16B H 0.1782 -0.0667 0.5163 0.015 Uiso 1 1 calc R U
C17 C 0.02889(15) 0.05520(14) 0.3027(8) 0.0128(9) Uani 1 1 d . U
C18 C 0.02007(16) 0.09556(14) 0.2666(7) 0.0130(10) Uani 1 1 d . U
C19 C -0.02157(16) 0.11026(15) 0.2569(7) 0.0147(10) Uani 1 1 d . U
H19 H -0.0463 0.0948 0.2695 0.018 Uiso 1 1 calc R U
C20 C -0.02552(17) 0.14877(16) 0.2278(8) 0.0199(11) Uani 1 1 d . U
H20 H -0.0532 0.1602 0.2268 0.024 Uiso 1 1 calc R U
C21 C 0.01103(16) 0.16974(15) 0.2008(8) 0.0163(10) Uani 1 1 d . U
H21 H 0.0089 0.1956 0.1756 0.020 Uiso 1 1 calc R U
C22 C 0.05161(16) 0.15243(14) 0.2111(8) 0.0158(10) Uani 1 1 d . U
C23 C 0.09322(16) 0.17340(14) 0.1809(7) 0.0137(10) Uani 1 1 d . U
H23A H 0.1005 0.1740 0.0446 0.016 Uiso 1 1 calc R U
H23B H 0.0901 0.1993 0.2257 0.016 Uiso 1 1 calc R U
C24 C 0.17074(16) 0.16371(14) 0.2091(9) 0.0175(10) Uani 1 1 d . U
H24A H 0.1804 0.1881 0.2586 0.021 Uiso 1 1 calc R U
H24B H 0.1691 0.1654 0.0697 0.021 Uiso 1 1 calc R U
C25 C 0.20256(16) 0.13407(14) 0.2643(8) 0.0156(10) Uani 1 1 d . U
C26 C 0.24688(17) 0.14014(14) 0.2730(9) 0.0208(11) Uani 1 1 d . U
H26 H 0.2584 0.1643 0.2514 0.025 Uiso 1 1 calc R U
C27 C 0.27403(16) 0.11058(15) 0.3137(8) 0.0184(11) Uani 1 1 d . U
H27 H 0.3044 0.1143 0.3207 0.022 Uiso 1 1 calc R U
C28 C 0.25661(16) 0.07534(15) 0.3441(8) 0.0180(11) Uani 1 1 d . U
H28 H 0.2747 0.0546 0.3714 0.022 Uiso 1 1 calc R U
C29 C 0.21200(15) 0.07145(13) 0.3334(7) 0.0110(9) Uani 1 1 d . U
C30 C 0.18845(15) 0.03530(14) 0.3667(8) 0.0133(10) Uani 1 1 d . U
C31 C 0.12004(15) 0.12955(14) 0.6217(8) 0.0130(10) Uani 1 1 d . U
C32 C 0.12456(18) 0.16307(14) 0.4894(8) 0.0166(11) Uani 1 1 d . U
H32A H 0.0993 0.1796 0.5091 0.020 Uiso 1 1 calc R U
H32B H 0.1507 0.1772 0.5268 0.020 Uiso 1 1 calc R U

loop_
_atom_site_aniso_label
_atom_site_aniso_U_11
_atom_site_aniso_U_22
_atom_site_aniso_U_33
_atom_site_aniso_U_23
_atom_site_aniso_U_13
_atom_site_aniso_U_12
Ga1 0.0097(2) 0.0106(2) 0.0140(3) 0.0018(2) 0.0003(2) -0.0001(2)
Ga2 0.0103(2) 0.0099(2) 0.0134(3) -0.0004(2) 0.0011(2) 0.0003(2)
O1 0.0145(16) 0.0088(16) 0.036(3) 0.0002(16) -0.0018(16) -0.0001(13)
O2 0.028(2) 0.0093(18) 0.047(3) 0.0052(18) 0.005(2) 0.0057(16)
O3 0.0150(16) 0.0192(18) 0.022(2) 0.0019(16) -0.0009(15) -0.0040(14)
O4 0.0159(18) 0.045(3) 0.029(3) 0.011(2) -0.0022(17) -0.0116(18)
O5 0.0120(15) 0.0092(15) 0.0141(19) 0.0037(13) 0.0007(14) 0.0010(13)
O6 0.0210(18) 0.0198(18) 0.012(2) 0.0007(16) 0.0016(15) -0.0032(15)
O7 0.0203(17) 0.0085(16) 0.023(2) -0.0062(14) -0.0004(16) -0.0014(15)
O8 0.0120(15) 0.0092(15) 0.023(2) 0.0026(15) 0.0002(14) -0.0017(13)
O9 0.0126(16) 0.0211(19) 0.036(3) 0.0011(18) 0.0022(16) -0.0034(15)
O10 0.0102(15) 0.0114(16) 0.022(2) 0.0005(14) 0.0001(14) -0.0009(13)
O11 0.0147(16) 0.0116(17) 0.026(2) 0.0029(15) 0.0026(15) 0.0043(14)
O12 0.0101(14) 0.0131(16) 0.017(2) -0.0009(14) 0.0025(14) 0.0020(13)
O13 0.0206(18) 0.0168(17) 0.015(2) -0.0027(15) 0.0004(16) 0.0047(14)
O14 0.025(2) 0.0186(19) 0.015(2) -0.0011(15) 0.0040(16) 0.0059(16)
O15 0.0201(18) 0.0237(19) 0.027(2) 0.0023(18) -0.0064(18) -0.0078(15)
O18 0.0105(15) 0.0135(17) 0.024(2) 0.0017(15) 0.0007(14) -0.0002(13)
O16 0.032(2) 0.0182(19) 0.019(2) -0.0033(16) -0.0094(17) 0.0041(17)
O17 0.051(3) 0.020(2) 0.061(4) -0.011(2) -0.010(3) 0.012(2)
N1 0.0101(16) 0.0147(19) 0.012(2) 0.0012(17) 0.0034(16) 0.0014(15)
N2 0.0123(18) 0.023(2) 0.004(2) 0.0010(16) -0.0011(15) 0.0046(16)
N3 0.0119(17) 0.0106(17) 0.008(2) 0.0027(16) 0.0087(15) 0.0014(14)
N4 0.0149(18) 0.0138(19) 0.005(2) -0.0025(15) -0.0006(14) 0.0012(15)
N5 0.0135(18) 0.0136(19) 0.017(2) -0.0016(18) 0.0027(18) -0.0015(15)
N6 0.0126(17) 0.0149(19) 0.015(2) 0.0076(18) 0.0002(17) 0.0012(15)
C1 0.020(2) 0.013(2) 0.020(3) 0.005(2) 0.005(2) -0.001(2)
C2 0.013(2) 0.014(2) 0.024(3) 0.000(2) -0.001(2) 0.0036(18)
C3 0.012(2) 0.015(2) 0.022(3) 0.000(2) -0.003(2) 0.0063(19)
C4 0.0088(19) 0.026(3) 0.020(3) -0.001(2) 0.000(2) 0.0025(19)
C5 0.010(2) 0.020(2) 0.008(3) -0.0056(18) 0.0004(16) -0.0037(17)
C6 0.0106(19) 0.017(2) 0.003(3) -0.0019(17) -0.0002(15) -0.0003(18)
C7 0.0117(19) 0.015(2) 0.013(3) 0.001(2) 0.0055(19) -0.0002(17)
C8 0.017(2) 0.014(2) 0.006(2) -0.0010(17) -0.0015(18) 0.0033(18)
C9 0.016(2) 0.021(2) 0.005(3) -0.0053(19) -0.0036(18) 0.0061(19)
C10 0.023(2) 0.019(2) 0.017(3) -0.005(2) -0.002(2) 0.011(2)
C11 0.019(2) 0.034(3) 0.013(3) -0.002(2) -0.004(2) 0.013(2)
C12 0.009(2) 0.044(3) 0.014(3) 0.001(3) 0.000(2) 0.008(2)
C13 0.013(2) 0.028(3) 0.005(3) 0.0005(19) -0.0048(16) 0.002(2)
C14 0.017(2) 0.025(3) 0.017(3) 0.007(2) -0.002(2) -0.004(2)
C15 0.0064(19) 0.015(2) 0.013(3) -0.0025(19) -0.0008(17) 0.0043(17)
C16 0.017(2) 0.006(2) 0.016(3) -0.0014(18) -0.0016(19) -0.0029(17)
C17 0.013(2) 0.017(2) 0.008(3) -0.0006(19) -0.0010(18) -0.0006(18)
C18 0.017(2) 0.015(2) 0.007(3) -0.0041(18) -0.0010(18) 0.0024(18)
C19 0.011(2) 0.023(3) 0.009(3) -0.0045(19) -0.0033(17) 0.0004(19)
C20 0.015(2) 0.029(3) 0.016(3) -0.003(2) -0.002(2) 0.015(2)
C21 0.021(2) 0.023(2) 0.006(3) -0.003(2) 0.000(2) 0.006(2)
C22 0.020(2) 0.014(2) 0.013(3) 0.000(2) -0.003(2) -0.0021(19)
C23 0.019(2) 0.016(2) 0.006(3) 0.0020(18) 0.0003(18) 0.0011(19)
C24 0.016(2) 0.015(2) 0.021(3) 0.004(2) 0.004(2) 0.0001(19)
C25 0.018(2) 0.014(2) 0.016(3) 0.0005(19) -0.0021(19) -0.0032(18)
C26 0.018(2) 0.015(2) 0.030(3) 0.002(2) -0.001(2) -0.008(2)
C27 0.013(2) 0.025(3) 0.017(3) -0.002(2) 0.001(2) -0.003(2)
C28 0.012(2) 0.021(3) 0.021(3) -0.003(2) 0.002(2) 0.0023(19)
C29 0.0091(19) 0.012(2) 0.012(3) -0.0015(18) 0.0010(17) -0.0005(17)
C30 0.015(2) 0.014(2) 0.012(3) 0.0019(19) 0.0034(18) -0.0007(18)
C31 0.011(2) 0.015(2) 0.013(3) -0.0007(19) 0.0003(18) 0.0025(18)
C32 0.028(3) 0.010(2) 0.012(3) -0.0021(18) 0.003(2) 0.001(2)

loop_
_atom_type_symbol
_atom_type_description
_atom_type_scat_dispersion_real
_atom_type_scat_dispersion_imag
_atom_type_scat_source
C C 0.0033 0.0016 'International Tables Vol C Tables 4.2.6.8 and 6.1.1.4'
H H 0.0000 0.0000 'International Tables Vol C Tables 4.2.6.8 and 6.1.1.4'
Ga Ga 0.2307 1.6083 'International Tables Vol C Tables 4.2.6.8 and 6.1.1.4'
N N 0.0061 0.0033 'International Tables Vol C Tables 4.2.6.8 and 6.1.1.4'
O O 0.0106 0.0060 'International Tables Vol C Tables 4.2.6.8 and 6.1.1.4'

loop_
_geom_angle_atom_site_label_1
_geom_angle_atom_site_label_2
_geom_angle_atom_site_label_3
_geom_angle
O1 Ga1 O3 74.89(15)
O1 Ga1 N1 74.32(15)
O1 Ga1 N2 149.81(15)
O3 Ga1 N1 149.17(15)
O3 Ga1 N2 75.05(16)
O5 Ga1 O1 91.14(16)
O5 Ga1 O3 91.07(16)
O5 Ga1 N1 88.05(16)
O5 Ga1 N2 92.18(15)
O7 Ga1 O1 91.74(17)
O7 Ga1 O3 95.47(16)
O7 Ga1 O5 173.34(15)
O7 Ga1 N1 86.96(17)
O7 Ga1 N2 88.34(16)
N2 Ga1 N1 135.77(16)
O8 Ga2 O10 74.90(14)
O8 Ga2 N4 75.34(15)
O8 Ga2 N5 149.20(15)
O10 Ga2 N4 150.23(14)
O10 Ga2 N5 74.31(14)
O12 Ga2 O8 91.93(16)
O12 Ga2 O10 90.44(15)
O12 Ga2 O14 174.15(16)
O12 Ga2 N4 90.20(15)
O12 Ga2 N5 87.80(16)
O14 Ga2 O8 93.78(17)
O14 Ga2 O10 92.29(16)
O14 Ga2 N4 90.00(16)
O14 Ga2 N5 87.95(17)
N4 Ga2 N5 135.45(16)
C1 O1 Ga1 123.7(3)
C14 O3 Ga1 121.5(3)
C15 O5 Ga1 121.9(3)
Ga1 O7 H7C 113.2
Ga1 O7 H7D 112.3
H7C O7 H7D 106.0
C17 O8 Ga2 122.1(3)
C30 O10 Ga2 122.9(3)
C31 O12 Ga2 124.0(3)
Ga2 O14 H14A 112.4
Ga2 O14 H14B 112.3
H14A O14 H14B 106.4
H15A O15 H15B 109.5
H18A O18 H18B 109.4
H16C O16 H16D 109.4
H17A O17 H17B 109.5
C2 N1 Ga1 114.5(3)
C6 N1 Ga1 126.6(3)
C6 N1 C2 118.8(4)
C9 N2 Ga1 126.1(3)
C9 N2 C13 119.1(4)
C13 N2 Ga1 114.8(3)
C8 N3 C7 110.4(4)
C8 N3 C16 111.7(4)
C16 N3 C7 111.0(4)
C18 N4 Ga2 114.2(3)
C18 N4 C22 119.2(4)
C22 N4 Ga2 126.5(3)
C25 N5 Ga2 126.2(3)
C25 N5 C29 119.6(4)
C29 N5 Ga2 114.2(3)
C23 N6 C24 111.3(4)
C23 N6 C32 110.8(4)
C32 N6 C24 112.0(4)
O1 C1 C2 114.8(4)
O2 C1 O1 126.4(5)
O2 C1 C2 118.8(5)
N1 C2 C1 112.6(4)
N1 C2 C3 122.7(5)
C3 C2 C1 124.6(5)
C2 C3 H3 121.3
C2 C3 C4 117.4(5)
C4 C3 H3 121.3
C3 C4 H4 120.0
C5 C4 C3 120.1(4)
C5 C4 H4 120.0
C4 C5 H5 120.8
C4 C5 C6 118.4(4)
C6 C5 H5 120.8
N1 C6 C5 122.5(5)
N1 C6 C7 115.1(4)
C5 C6 C7 122.4(4)
N3 C7 C6 109.5(4)
N3 C7 H7A 109.8
N3 C7 H7B 109.8
C6 C7 H7A 109.8
C6 C7 H7B 109.8
H7A C7 H7B 108.2
N3 C8 H8A 109.9
N3 C8 H8B 109.9
N3 C8 C9 108.9(4)
H8A C8 H8B 108.3
C9 C8 H8A 109.9
C9 C8 H8B 109.9
N2 C9 C8 116.4(4)
N2 C9 C10 121.4(5)
C10 C9 C8 122.3(5)
C9 C10 H10 119.9
C11 C10 C9 120.1(5)
C11 C10 H10 119.9
C10 C11 H11 120.9
C12 C11 C10 118.1(5)
C12 C11 H11 120.9
C11 C12 H12 120.4
C11 C12 C13 119.2(5)
C13 C12 H12 120.4
N2 C13 C12 122.2(5)
N2 C13 C14 114.1(4)
C12 C13 C14 123.7(5)
O3 C14 C13 114.5(4)
O4 C14 O3 125.7(5)
O4 C14 C13 119.7(5)
O5 C15 C16 121.9(5)
O6 C15 O5 121.4(5)
O6 C15 C16 116.7(4)
N3 C16 C15 115.9(4)
N3 C16 H16A 108.3
N3 C16 H16B 108.3
C15 C16 H16A 108.3
C15 C16 H16B 108.3
H16A C16 H16B 107.4
O8 C17 C18 114.2(4)
O9 C17 O8 125.4(5)
O9 C17 C18 120.4(4)
N4 C18 C17 113.9(4)
N4 C18 C19 123.2(5)
C19 C18 C17 123.0(5)
C18 C19 H19 121.3
C18 C19 C20 117.5(5)
C20 C19 H19 121.3
C19 C20 H20 120.3
C21 C20 C19 119.3(5)
C21 C20 H20 120.3
C20 C21 H21 120.4
C20 C21 C22 119.1(5)
C22 C21 H21 120.4
N4 C22 C21 121.7(5)
N4 C22 C23 116.0(4)
C21 C22 C23 122.4(5)
N6 C23 C22 108.5(4)
N6 C23 H23A 110.0
N6 C23 H23B 110.0
C22 C23 H23A 110.0
C22 C23 H23B 110.0
H23A C23 H23B 108.4
N6 C24 H24A 109.7
N6 C24 H24B 109.7
N6 C24 C25 109.7(4)
H24A C24 H24B 108.2
C25 C24 H24A 109.7
C25 C24 H24B 109.7
N5 C25 C24 115.4(4)
N5 C25 C26 121.3(5)
C26 C25 C24 123.1(5)
C25 C26 H26 120.4
C27 C26 C25 119.2(5)
C27 C26 H26 120.4
C26 C27 H27 120.2
C26 C27 C28 119.7(5)
C28 C27 H27 120.2
C27 C28 H28 121.1
C29 C28 C27 117.9(5)
C29 C28 H28 121.1
N5 C29 C28 122.4(5)
N5 C29 C30 113.7(4)
C28 C29 C30 123.9(4)
O10 C30 C29 114.8(4)
O11 C30 O10 125.5(5)
O11 C30 C29 119.7(4)
O12 C31 C32 119.9(5)
O13 C31 O12 123.9(5)
O13 C31 C32 116.2(5)
N6 C32 C31 116.0(4)
N6 C32 H32A 108.3
N6 C32 H32B 108.3
C31 C32 H32A 108.3
C31 C32 H32B 108.3
H32A C32 H32B 107.4

loop_
_geom_bond_atom_site_label_1
_geom_bond_atom_site_label_2
_geom_bond_distance
Ga1 O1 2.022(4)
Ga1 O3 2.051(4)
Ga1 O5 1.932(4)
Ga1 O7 1.909(4)
Ga1 N1 2.219(4)
Ga1 N2 2.179(4)
Ga2 O8 2.007(3)
Ga2 O10 2.044(3)
Ga2 O12 1.906(4)
Ga2 O14 1.916(4)
Ga2 N4 2.183(4)
Ga2 N5 2.225(4)
O1 C1 1.271(6)
O2 C1 1.232(6)
O3 C14 1.291(6)
O4 C14 1.230(6)
O5 C15 1.285(6)
O6 C15 1.244(7)
O7 H7C 0.9060
O7 H7D 0.9039
O8 C17 1.284(6)
O9 C17 1.221(6)
O10 C30 1.271(6)
O11 C30 1.241(6)
O12 C31 1.293(6)
O13 C31 1.235(6)
O14 H14A 0.8946
O14 H14B 0.8950
O15 H15A 0.8692
O15 H15B 0.8707
O18 H18A 0.8709
O18 H18B 0.8709
O16 H16C 0.8706
O16 H16D 0.8706
O17 H17A 0.8711
O17 H17B 0.8694
N1 C2 1.355(6)
N1 C6 1.320(6)
N2 C9 1.335(7)
N2 C13 1.352(6)
N3 C7 1.481(6)
N3 C8 1.463(6)
N3 C16 1.479(7)
N4 C18 1.329(6)
N4 C22 1.336(6)
N5 C25 1.342(6)
N5 C29 1.345(6)
N6 C23 1.467(6)
N6 C24 1.478(6)
N6 C32 1.469(7)
C1 C2 1.510(7)
C2 C3 1.390(7)
C3 H3 0.9500
C3 C4 1.392(7)
C4 H4 0.9500
C4 C5 1.380(7)
C5 H5 0.9500
C5 C6 1.398(6)
C6 C7 1.517(7)
C7 H7A 0.9900
C7 H7B 0.9900
C8 H8A 0.9900
C8 H8B 0.9900
C8 C9 1.509(7)
C9 C10 1.392(7)
C10 H10 0.9500
C10 C11 1.391(8)
C11 H11 0.9500
C11 C12 1.383(9)
C12 H12 0.9500
C12 C13 1.390(7)
C13 C14 1.491(8)
C15 C16 1.503(7)
C16 H16A 0.9900
C16 H16B 0.9900
C17 C18 1.498(7)
C18 C19 1.394(7)
C19 H19 0.9500
C19 C20 1.405(8)
C20 H20 0.9500
C20 C21 1.372(8)
C21 H21 0.9500
C21 C22 1.403(7)
C22 C23 1.506(7)
C23 H23A 0.9900
C23 H23B 0.9900
C24 H24A 0.9900
C24 H24B 0.9900
C24 C25 1.502(7)
C25 C26 1.389(7)
C26 H26 0.9500
C26 C27 1.384(7)
C27 H27 0.9500
C27 C28 1.393(7)
C28 H28 0.9500
C28 C29 1.389(6)
C29 C30 1.508(7)
C31 C32 1.532(7)
C32 H32A 0.9900
C32 H32B 0.9900

loop_
_geom_torsion_atom_site_label_1
_geom_torsion_atom_site_label_2
_geom_torsion_atom_site_label_3
_geom_torsion_atom_site_label_4
_geom_torsion
Ga1 O1 C1 O2 -179.7(5)
Ga1 O1 C1 C2 0.2(7)
Ga1 O3 C14 O4 -179.6(5)
Ga1 O3 C14 C13 -2.1(7)
Ga1 O5 C15 O6 -176.6(3)
Ga1 O5 C15 C16 4.8(6)
Ga1 N1 C2 C1 1.7(6)
Ga1 N1 C2 C3 -179.4(5)
Ga1 N1 C6 C5 177.4(4)
Ga1 N1 C6 C7 -6.4(6)
Ga1 N2 C9 C8 0.2(7)
Ga1 N2 C9 C10 178.4(4)
Ga1 N2 C13 C12 -179.1(4)
Ga1 N2 C13 C14 0.6(6)
Ga2 O8 C17 O9 -179.7(4)
Ga2 O8 C17 C18 0.7(6)
Ga2 O10 C30 O11 176.3(4)
Ga2 O10 C30 C29 -4.5(6)
Ga2 O12 C31 O13 -174.6(4)
Ga2 O12 C31 C32 7.4(6)
Ga2 N4 C18 C17 -4.2(5)
Ga2 N4 C18 C19 175.7(4)
Ga2 N4 C22 C21 -174.5(4)
Ga2 N4 C22 C23 6.6(7)
Ga2 N5 C25 C24 -3.6(7)
Ga2 N5 C25 C26 179.7(4)
Ga2 N5 C29 C28 -179.8(4)
Ga2 N5 C29 C30 -1.1(6)
O1 C1 C2 N1 -1.3(8)
O1 C1 C2 C3 179.8(6)
O2 C1 C2 N1 178.7(5)
O2 C1 C2 C3 -0.3(9)
O5 C15 C16 N3 -7.0(6)
O6 C15 C16 N3 174.3(4)
O8 C17 C18 N4 2.5(7)
O8 C17 C18 C19 -177.4(5)
O9 C17 C18 N4 -177.2(5)
O9 C17 C18 C19 3.0(8)
O12 C31 C32 N6 -8.7(7)
O13 C31 C32 N6 173.1(4)
N1 C2 C3 C4 1.7(9)
N1 C6 C7 N3 27.5(6)
N2 C9 C10 C11 0.1(8)
N2 C13 C14 O3 0.9(7)
N2 C13 C14 O4 178.6(5)
N3 C8 C9 N2 -22.9(6)
N3 C8 C9 C10 159.0(5)
N4 C18 C19 C20 -1.7(8)
N4 C22 C23 N6 -28.6(7)
N5 C25 C26 C27 0.5(9)
N5 C29 C30 O10 3.4(7)
N5 C29 C30 O11 -177.3(5)
N6 C24 C25 N5 26.7(7)
N6 C24 C25 C26 -156.6(6)
C1 C2 C3 C4 -179.5(6)
C2 N1 C6 C5 -1.5(8)
C2 N1 C6 C7 174.7(5)
C2 C3 C4 C5 -1.1(9)
C3 C4 C5 C6 -0.5(8)
C4 C5 C6 N1 1.9(8)
C4 C5 C6 C7 -174.0(5)
C5 C6 C7 N3 -156.3(4)
C6 N1 C2 C1 -179.3(5)
C6 N1 C2 C3 -0.4(8)
C7 N3 C8 C9 155.4(4)
C7 N3 C16 C15 -112.8(4)
C8 N3 C7 C6 -157.5(4)
C8 N3 C16 C15 123.6(4)
C8 C9 C10 C11 178.1(5)
C9 N2 C13 C12 -1.2(8)
C9 N2 C13 C14 178.5(5)
C9 C10 C11 C12 -0.4(9)
C10 C11 C12 C13 -0.1(9)
C11 C12 C13 N2 0.9(9)
C11 C12 C13 C14 -178.8(5)
C12 C13 C14 O3 -179.4(5)
C12 C13 C14 O4 -1.7(9)
C13 N2 C9 C8 -177.4(4)
C13 N2 C9 C10 0.7(8)
C16 N3 C7 C6 78.0(5)
C16 N3 C8 C9 -80.5(5)
C17 C18 C19 C20 178.2(5)
C18 N4 C22 C21 1.2(8)
C18 N4 C22 C23 -177.7(5)
C18 C19 C20 C21 3.3(8)
C19 C20 C21 C22 -2.7(8)
C20 C21 C22 N4 0.4(9)
C20 C21 C22 C23 179.3(5)
C21 C22 C23 N6 152.5(5)
C22 N4 C18 C17 179.6(5)
C22 N4 C18 C19 -0.5(8)
C23 N6 C24 C25 -157.9(5)
C23 N6 C32 C31 122.6(5)
C24 N6 C23 C22 157.9(4)
C24 N6 C32 C31 -112.5(5)
C24 C25 C26 C27 -175.9(6)
C25 N5 C29 C28 1.0(8)
C25 N5 C29 C30 179.7(5)
C25 C26 C27 C28 0.3(9)
C26 C27 C28 C29 -0.4(9)
C27 C28 C29 N5 -0.2(8)
C27 C28 C29 C30 -178.8(5)
C28 C29 C30 O10 -177.9(5)
C28 C29 C30 O11 1.3(8)
C29 N5 C25 C24 175.5(5)
C29 N5 C25 C26 -1.2(8)
C32 N6 C23 C22 -76.8(5)
C32 N6 C24 C25 77.4(5)

loop_
_platon_squeeze_void_nr
_platon_squeeze_void_average_x
_platon_squeeze_void_average_y
_platon_squeeze_void_average_z
_platon_squeeze_void_volume
_platon_squeeze_void_count_electrons
1 0.250 0.250 -0.181 508.5 173.7
2 -0.250 0.750 -0.192 508.5 174.1

loop_
_smtbx_masks_void_nr
_smtbx_masks_void_average_x
_smtbx_masks_void_average_y
_smtbx_masks_void_average_z
_smtbx_masks_void_volume
_smtbx_masks_void_count_electrons
1 0.250 0.250 -0.181 508.5 173.7
2 -0.250 0.750 -0.192 508.5 174.1
